data_4033821
loop_
_publ_author_name
'Liu, Wei'
'Zhang, Yu'
'He, Jiaming'
'Yu, Yue'
'Yuan, Jiajun'
'Ye, Xiaoyi'
'Zhang, Ziwu'
'Xue, Liang'
'Cao, Hua'

_publ_section_title
;
 Transition-Metal-Free Three-Component Reaction: Additive Controlled
 Synthesis of Sulfonylated Imidazoles.
;
_journal_issue 17
_journal_name_full 'The Journal of organic chemistry'
_journal_page_first 11348
_journal_page_last 11358
_journal_paper_doi 10.1021/acs.joc.9b01818
_journal_volume 84
_journal_year 2019
_chemical_formula_moiety 'C28 H21 Cl N2 O2 S'
_chemical_formula_sum 'C28 H21 Cl N2 O2 S'
_chemical_formula_weight 484.98
_space_group_crystal_system triclinic
_space_group_IT_number 2
_space_group_name_Hall '-P 1'
_space_group_name_H-M_alt 'P -1'
_atom_sites_solution_hydrogens geom
_atom_sites_solution_primary dual
_audit_creation_date 2018-09-21
_audit_creation_method
;
Olex2 1.2
(compiled 2018.05.29 svn.r3508 for OlexSys, GUI svn.r5506)
;
_cell_angle_alpha 70.334(4)
_cell_angle_beta 64.617(4)
_cell_angle_gamma 85.903(3)
_cell_formula_units_Z 2
_cell_length_a 10.9009(4)
_cell_length_b 10.9293(5)
_cell_length_c 11.4670(6)
_cell_measurement_reflns_used 6470
_cell_measurement_temperature 100.01(10)
_cell_measurement_theta_max 28.9560
_cell_measurement_theta_min 2.3240
_cell_volume 1158.02(11)
_computing_cell_refinement 'CrysAlisPro 1.171.38.43f (Rigaku OD, 2015)'
_computing_data_collection 'CrysAlisPro 1.171.38.43f (Rigaku OD, 2015)'
_computing_data_reduction 'CrysAlisPro 1.171.38.43f (Rigaku OD, 2015)'
_computing_molecular_graphics 'Olex2 (Dolomanov et al., 2009)'
_computing_publication_material 'Olex2 (Dolomanov et al., 2009)'
_computing_structure_refinement 'ShelXL (Sheldrick, 2015)'
_computing_structure_solution 'ShelXT (Sheldrick, 2015)'
_diffrn_ambient_environment N~2~
_diffrn_ambient_temperature 100.01(10)
_diffrn_detector 'CCD plate'
_diffrn_detector_area_resol_mean 5.2684
_diffrn_detector_type AtlasS2
_diffrn_measured_fraction_theta_full 1.000
_diffrn_measured_fraction_theta_max 1.000
_diffrn_measurement_details
;
List of Runs (angles in degrees, time in seconds):

  # Type    Start    End  Width  t~exp~   \w     \q     \k     \f   Frames
--------------------------------------------------------------------------
  1  \w    -40.00  62.00   1.00    2.00    --  -11.59  57.00  90.00  102
  2  \w    -20.00  29.00   1.00    2.00    --  -11.59 -99.00  90.00   49
  3  \w    -85.00  17.00   1.00    2.00    --  -11.59 -57.00 -60.00  102
  4  \w    -13.00  86.00   1.00    2.00    --   11.74  37.00-150.00   99
  5  \w     34.00  99.00   1.00    2.00    --   11.74-178.00 -30.00   65
  6  \w     34.00  99.00   1.00    2.00    --   11.74-178.00  60.00   65
;
_diffrn_measurement_device 'four-circle diffractometer'
_diffrn_measurement_device_type 'SuperNova, Dual, Cu at zero, AtlasS2'
_diffrn_measurement_method '\w scans'
_diffrn_orient_matrix_type 'CrysAlisPro convention (1999,Acta A55,543-557)'
_diffrn_orient_matrix_UB_11 0.0240100000
_diffrn_orient_matrix_UB_12 0.0433341000
_diffrn_orient_matrix_UB_13 -0.0686894000
_diffrn_orient_matrix_UB_21 0.0203915000
_diffrn_orient_matrix_UB_22 -0.0534161000
_diffrn_orient_matrix_UB_23 -0.0239981000
_diffrn_orient_matrix_UB_31 -0.0650614000
_diffrn_orient_matrix_UB_32 -0.0073272000
_diffrn_orient_matrix_UB_33 0.0019679000
_diffrn_radiation_monochromator mirror
_diffrn_radiation_probe x-ray
_diffrn_radiation_type MoK\a
_diffrn_radiation_wavelength 0.71073
_diffrn_reflns_av_R_equivalents 0.0346
_diffrn_reflns_av_unetI/netI 0.0367
_diffrn_reflns_Laue_measured_fraction_full 1.000
_diffrn_reflns_Laue_measured_fraction_max 1.000
_diffrn_reflns_limit_h_max 12
_diffrn_reflns_limit_h_min -12
_diffrn_reflns_limit_k_max 12
_diffrn_reflns_limit_k_min -12
_diffrn_reflns_limit_l_max 13
_diffrn_reflns_limit_l_min -13
_diffrn_reflns_number 12834
_diffrn_reflns_point_group_measured_fraction_full 1.000
_diffrn_reflns_point_group_measured_fraction_max 1.000
_diffrn_reflns_theta_full 24.989
_diffrn_reflns_theta_max 24.989
_diffrn_reflns_theta_min 1.986
_diffrn_source 'micro-focus sealed X-ray tube'
_diffrn_source_type 'SuperNova (Mo) X-ray Source'
_exptl_absorpt_coefficient_mu 0.285
_exptl_absorpt_correction_T_max 1.00000
_exptl_absorpt_correction_T_min 0.87313
_exptl_absorpt_correction_type multi-scan
_exptl_absorpt_process_details
;
CrysAlisPro 1.171.38.43f (Rigaku Oxford Diffraction, 2015)
Empirical absorption correction using spherical harmonics,
 implemented in SCALE3 ABSPACK scaling algorithm.
;
_exptl_crystal_colour colourless
_exptl_crystal_colour_primary colourless
_exptl_crystal_density_diffrn 1.391
_exptl_crystal_description block
_exptl_crystal_F_000 504
_exptl_crystal_size_max 0.13
_exptl_crystal_size_mid 0.12
_exptl_crystal_size_min 0.11
_refine_diff_density_max 0.449
_refine_diff_density_min -0.407
_refine_diff_density_rms 0.049
_refine_ls_extinction_method none
_refine_ls_goodness_of_fit_ref 1.008
_refine_ls_hydrogen_treatment constr
_refine_ls_matrix_type full
_refine_ls_number_parameters 307
_refine_ls_number_reflns 4069
_refine_ls_number_restraints 0
_refine_ls_restrained_S_all 1.008
_refine_ls_R_factor_all 0.0458
_refine_ls_R_factor_gt 0.0388
_refine_ls_shift/su_max 0.001
_refine_ls_shift/su_mean 0.000
_refine_ls_structure_factor_coef Fsqd
_refine_ls_weighting_details 'w=1/[\s^2^(Fo^2^)+(0.0387P)^2^+0.8128P] where P=(Fo^2^+2Fc^2^)/3'
_refine_ls_weighting_scheme calc
_refine_ls_wR_factor_gt 0.0899
_refine_ls_wR_factor_ref 0.0950
_reflns_Friedel_coverage 0.000
_reflns_number_gt 3558
_reflns_number_total 4069
_reflns_threshold_expression 'I > 2\s(I)'
_cod_data_source_file jo9b01818_si_002.cif
_cod_data_source_block 225s
_cod_original_cell_volume 1158.02(10)
_cod_database_code 4033821
_shelx_shelxl_version_number 2018/3
_shelx_space_group_comment
;
The symmetry employed for this shelxl refinement is uniquely defined
by the following loop, which should always be used as a source of
symmetry information in preference to the above space-group names.
They are only intended as comments.
;
_reflns_odcompleteness_completeness 100.00
_reflns_odcompleteness_iscentric 1
_reflns_odcompleteness_theta 26.32
_olex2_refinement_description
;
1. Fixed Uiso
 At 1.2 times of:
  All C(H) groups
2.a Ternary CH refined with riding coordinates:
 C16(H16)
2.b Aromatic/amide H refined with riding coordinates:
 C11(H11), C12(H12), C15(H15), C14(H14), C2(H2), C22(H22), C18(H18), C27(H27),
 C28(H28), C19(H19), C21(H21), C20(H20), C9(H9), C26(H26), C24(H24), C5(H5),
 C25(H25), C8(H8), C7(H7), C6(H6)
;
_olex2_submission_special_instructions 'No special instructions were received'
_oxdiff_exptl_absorpt_empirical_details
;
Empirical correction (ABSPACK) includes:
- Absorption correction using spherical harmonics
- Frame scaling
- Detector area scaling
;
_oxdiff_exptl_absorpt_empirical_full_max 1.321
_oxdiff_exptl_absorpt_empirical_full_min 0.739

loop_
_space_group_symop_operation_xyz
'x, y, z'
'-x, -y, -z'

loop_
_atom_site_label
_atom_site_type_symbol
_atom_site_fract_x
_atom_site_fract_y
_atom_site_fract_z
_atom_site_U_iso_or_equiv
_atom_site_adp_type
_atom_site_occupancy
_atom_site_site_symmetry_order
_atom_site_calc_flag
_atom_site_refinement_flags_posn
Cl1 Cl 1.07720(5) -0.25131(5) 0.73804(5) 0.02643(15) Uani 1 1 d .
S1 S 0.69285(5) 0.61186(5) 0.60584(5) 0.02172(14) Uani 1 1 d .
O2 O 0.67507(14) 0.74847(13) 0.55606(14) 0.0245(3) Uani 1 1 d .
O1 O 0.80637(14) 0.57577(13) 0.64047(15) 0.0267(3) Uani 1 1 d .
N1 N 0.75219(16) 0.19502(15) 0.62794(16) 0.0198(4) Uani 1 1 d .
N2 N 0.59350(15) 0.31283(15) 0.58121(16) 0.0201(4) Uani 1 1 d .
C10 C 0.82773(19) 0.08506(18) 0.65816(19) 0.0195(4) Uani 1 1 d .
C11 C 0.81320(18) -0.02591(18) 0.63008(19) 0.0188(4) Uani 1 1 d .
H11 H 0.753322 -0.029969 0.592916 0.023 Uiso 1 1 calc R
C3 C 0.62285(19) 0.19415(18) 0.63462(19) 0.0199(4) Uani 1 1 d .
C1 C 0.70725(19) 0.39462(18) 0.5389(2) 0.0200(4) Uani 1 1 d .
C12 C 0.88805(18) -0.13010(18) 0.65761(19) 0.0196(4) Uani 1 1 d .
H12 H 0.877331 -0.205655 0.641466 0.024 Uiso 1 1 calc R
C13 C 0.97922(19) -0.12062(18) 0.7095(2) 0.0203(4) Uani 1 1 d .
C15 C 0.9183(2) 0.09271(19) 0.7117(2) 0.0239(4) Uani 1 1 d .
H15 H 0.927003 0.166941 0.730925 0.029 Uiso 1 1 calc R
C17 C 0.81099(19) 0.61621(18) 0.3404(2) 0.0210(4) Uani 1 1 d .
C4 C 0.52634(19) 0.07717(19) 0.7042(2) 0.0262(5) Uani 1 1 d .
C14 C 0.9959(2) -0.01055(19) 0.7365(2) 0.0235(4) Uani 1 1 d .
H14 H 1.058208 -0.005711 0.770710 0.028 Uiso 1 1 calc R
C23 C 0.5386(2) 0.53237(18) 0.7497(2) 0.0225(4) Uani 1 1 d .
C2 C 0.8048(2) 0.32411(18) 0.5677(2) 0.0230(4) Uani 1 1 d .
H2 H 0.889966 0.356165 0.550271 0.028 Uiso 1 1 calc R
C22 C 0.94448(19) 0.58243(19) 0.2873(2) 0.0234(4) Uani 1 1 d .
H22 H 0.971911 0.510794 0.339493 0.028 Uiso 1 1 calc R
C16 C 0.70185(19) 0.53907(18) 0.4811(2) 0.0206(4) Uani 1 1 d .
H16 H 0.614811 0.551262 0.474514 0.025 Uiso 1 1 calc R
C18 C 0.7729(2) 0.72464(19) 0.2612(2) 0.0259(5) Uani 1 1 d .
H18 H 0.683886 0.747732 0.296169 0.031 Uiso 1 1 calc R
C27 C 0.2954(2) 0.5088(2) 0.8588(2) 0.0317(5) Uani 1 1 d .
H27 H 0.212264 0.533493 0.858021 0.038 Uiso 1 1 calc R
C28 C 0.4154(2) 0.5708(2) 0.7479(2) 0.0283(5) Uani 1 1 d .
H28 H 0.413424 0.637566 0.672804 0.034 Uiso 1 1 calc R
C19 C 0.8651(2) 0.7985(2) 0.1314(2) 0.0285(5) Uani 1 1 d .
H19 H 0.838277 0.870725 0.079325 0.034 Uiso 1 1 calc R
C21 C 1.0362(2) 0.6563(2) 0.1562(2) 0.0287(5) Uani 1 1 d .
H21 H 1.124772 0.632674 0.119844 0.034 Uiso 1 1 calc R
C20 C 0.9974(2) 0.7647(2) 0.0790(2) 0.0295(5) Uani 1 1 d .
H20 H 1.060273 0.814834 -0.007996 0.035 Uiso 1 1 calc R
C9 C 0.4542(2) 0.0495(2) 0.6404(3) 0.0343(6) Uani 1 1 d .
H9 H 0.467064 0.105047 0.553605 0.041 Uiso 1 1 calc R
C26 C 0.2982(2) 0.4107(2) 0.9705(2) 0.0347(5) Uani 1 1 d .
H26 H 0.216979 0.369645 1.044977 0.042 Uiso 1 1 calc R
C24 C 0.5419(2) 0.4330(2) 0.8612(2) 0.0383(6) Uani 1 1 d .
H24 H 0.624786 0.406472 0.861539 0.046 Uiso 1 1 calc R
C5 C 0.5027(2) -0.0031(2) 0.8364(2) 0.0433(7) Uani 1 1 d .
H5 H 0.549022 0.015308 0.881178 0.052 Uiso 1 1 calc R
C25 C 0.4206(3) 0.3733(3) 0.9722(3) 0.0477(7) Uani 1 1 d .
H25 H 0.421926 0.307662 1.048295 0.057 Uiso 1 1 calc R
C8 C 0.3633(2) -0.0603(2) 0.7051(3) 0.0533(8) Uani 1 1 d .
H8 H 0.317058 -0.079017 0.660437 0.064 Uiso 1 1 calc R
C7 C 0.3410(3) -0.1408(3) 0.8326(4) 0.0657(10) Uani 1 1 d .
H7 H 0.280841 -0.215205 0.874531 0.079 Uiso 1 1 calc R
C6 C 0.4080(3) -0.1122(3) 0.9008(3) 0.0627(10) Uani 1 1 d .
H6 H 0.389922 -0.165885 0.989821 0.075 Uiso 1 1 calc R

loop_
_atom_site_aniso_label
_atom_site_aniso_U_11
_atom_site_aniso_U_22
_atom_site_aniso_U_33
_atom_site_aniso_U_23
_atom_site_aniso_U_13
_atom_site_aniso_U_12
Cl1 0.0302(3) 0.0180(3) 0.0375(3) -0.0114(2) -0.0199(2) 0.00930(19)
S1 0.0248(3) 0.0156(3) 0.0296(3) -0.0096(2) -0.0150(2) 0.00422(19)
O2 0.0292(8) 0.0148(7) 0.0310(8) -0.0094(6) -0.0135(6) 0.0038(6)
O1 0.0271(8) 0.0233(8) 0.0400(9) -0.0147(7) -0.0212(7) 0.0051(6)
N1 0.0242(9) 0.0148(8) 0.0235(9) -0.0073(7) -0.0129(7) 0.0047(6)
N2 0.0201(8) 0.0162(8) 0.0226(9) -0.0069(7) -0.0081(7) 0.0028(6)
C10 0.0218(10) 0.0160(10) 0.0199(10) -0.0051(8) -0.0093(8) 0.0036(7)
C11 0.0175(10) 0.0189(10) 0.0181(10) -0.0055(8) -0.0063(8) -0.0007(7)
C3 0.0195(10) 0.0186(10) 0.0201(10) -0.0075(8) -0.0068(8) 0.0039(8)
C1 0.0236(10) 0.0162(10) 0.0237(10) -0.0095(8) -0.0116(9) 0.0030(8)
C12 0.0214(10) 0.0136(9) 0.0214(10) -0.0054(8) -0.0069(8) -0.0019(7)
C13 0.0217(10) 0.0150(10) 0.0213(10) -0.0047(8) -0.0082(8) 0.0033(7)
C15 0.0346(12) 0.0158(10) 0.0295(11) -0.0108(9) -0.0192(10) 0.0047(8)
C17 0.0235(10) 0.0162(10) 0.0262(11) -0.0093(8) -0.0118(9) 0.0015(8)
C4 0.0159(10) 0.0168(10) 0.0315(12) -0.0039(9) -0.0011(9) 0.0050(8)
C14 0.0293(11) 0.0199(10) 0.0279(11) -0.0083(9) -0.0183(9) 0.0037(8)
C23 0.0294(11) 0.0160(10) 0.0251(11) -0.0096(9) -0.0129(9) 0.0049(8)
C2 0.0262(11) 0.0163(10) 0.0336(12) -0.0104(9) -0.0179(9) 0.0020(8)
C22 0.0231(11) 0.0181(10) 0.0340(12) -0.0116(9) -0.0151(9) 0.0049(8)
C16 0.0205(10) 0.0170(10) 0.0289(11) -0.0102(9) -0.0135(9) 0.0052(8)
C18 0.0228(11) 0.0243(11) 0.0296(12) -0.0095(9) -0.0109(9) 0.0064(8)
C27 0.0281(12) 0.0305(12) 0.0358(13) -0.0122(10) -0.0128(10) 0.0055(9)
C28 0.0320(12) 0.0236(11) 0.0272(11) -0.0054(9) -0.0141(10) 0.0079(9)
C19 0.0294(12) 0.0278(12) 0.0269(11) -0.0053(9) -0.0141(10) 0.0036(9)
C21 0.0191(11) 0.0332(12) 0.0352(12) -0.0182(10) -0.0082(9) 0.0045(9)
C20 0.0279(12) 0.0335(12) 0.0232(11) -0.0094(10) -0.0069(9) -0.0018(9)
C9 0.0221(11) 0.0202(11) 0.0561(15) -0.0119(11) -0.0136(11) 0.0020(8)
C26 0.0346(13) 0.0293(13) 0.0290(12) -0.0046(10) -0.0070(10) -0.0010(10)
C24 0.0339(13) 0.0393(14) 0.0349(13) -0.0030(11) -0.0168(11) 0.0085(10)
C5 0.0337(13) 0.0333(13) 0.0338(13) 0.0024(11) 0.0003(11) 0.0074(10)
C25 0.0450(15) 0.0447(15) 0.0335(14) 0.0078(12) -0.0152(12) 0.0054(12)
C8 0.0230(13) 0.0272(14) 0.094(2) -0.0218(15) -0.0098(14) -0.0020(10)
C7 0.0217(14) 0.0264(14) 0.102(3) -0.0129(17) 0.0094(16) -0.0028(10)
C6 0.0411(16) 0.0298(15) 0.0511(17) 0.0159(13) 0.0156(14) 0.0113(12)

loop_
_atom_type_symbol
_atom_type_description
_atom_type_scat_dispersion_real
_atom_type_scat_dispersion_imag
_atom_type_scat_source
C C 0.0033 0.0016 'International Tables Vol C Tables 4.2.6.8 and 6.1.1.4'
H H 0.0000 0.0000 'International Tables Vol C Tables 4.2.6.8 and 6.1.1.4'
Cl Cl 0.1484 0.1585 'International Tables Vol C Tables 4.2.6.8 and 6.1.1.4'
N N 0.0061 0.0033 'International Tables Vol C Tables 4.2.6.8 and 6.1.1.4'
O O 0.0106 0.0060 'International Tables Vol C Tables 4.2.6.8 and 6.1.1.4'
S S 0.1246 0.1234 'International Tables Vol C Tables 4.2.6.8 and 6.1.1.4'

loop_
_geom_angle_atom_site_label_1
_geom_angle_atom_site_label_2
_geom_angle_atom_site_label_3
_geom_angle
O2 S1 O1 118.04(8)
O2 S1 C23 108.43(9)
O2 S1 C16 108.67(9)
O1 S1 C23 109.47(9)
O1 S1 C16 109.14(9)
C23 S1 C16 101.86(9)
C3 N1 C10 127.87(16)
C3 N1 C2 106.50(15)
C2 N1 C10 125.09(16)
C3 N2 C1 105.86(15)
C11 C10 N1 120.34(17)
C15 C10 N1 119.12(17)
C15 C10 C11 120.51(17)
C10 C11 H11 120.1
C12 C11 C10 119.74(18)
C12 C11 H11 120.1
N1 C3 C4 123.96(16)
N2 C3 N1 111.19(16)
N2 C3 C4 124.61(17)
N2 C1 C16 118.67(16)
C2 C1 N2 110.14(17)
C2 C1 C16 131.03(18)
C11 C12 H12 120.4
C11 C12 C13 119.15(18)
C13 C12 H12 120.4
C12 C13 Cl1 118.42(15)
C14 C13 Cl1 119.78(15)
C14 C13 C12 121.78(18)
C10 C15 H15 120.1
C10 C15 C14 119.88(18)
C14 C15 H15 120.1
C22 C17 C16 123.51(17)
C18 C17 C22 119.19(18)
C18 C17 C16 117.30(17)
C9 C4 C3 119.97(19)
C9 C4 C5 119.7(2)
C5 C4 C3 120.3(2)
C13 C14 C15 118.90(18)
C13 C14 H14 120.5
C15 C14 H14 120.5
C28 C23 S1 119.03(15)
C24 C23 S1 120.45(16)
C24 C23 C28 120.5(2)
N1 C2 H2 126.9
C1 C2 N1 106.30(17)
C1 C2 H2 126.9
C17 C22 H22 120.2
C21 C22 C17 119.54(19)
C21 C22 H22 120.2
S1 C16 H16 106.2
C1 C16 S1 108.62(13)
C1 C16 C17 119.36(16)
C1 C16 H16 106.2
C17 C16 S1 109.42(13)
C17 C16 H16 106.2
C17 C18 H18 119.5
C19 C18 C17 120.92(19)
C19 C18 H18 119.5
C28 C27 H27 119.8
C26 C27 H27 119.8
C26 C27 C28 120.4(2)
C23 C28 H28 120.4
C27 C28 C23 119.27(19)
C27 C28 H28 120.4
C18 C19 H19 120.1
C18 C19 C20 119.77(19)
C20 C19 H19 120.1
C22 C21 H21 119.6
C20 C21 C22 120.72(19)
C20 C21 H21 119.6
C19 C20 H20 120.1
C21 C20 C19 119.85(19)
C21 C20 H20 120.1
C4 C9 H9 119.8
C8 C9 C4 120.4(2)
C8 C9 H9 119.8
C27 C26 H26 119.9
C25 C26 C27 120.1(2)
C25 C26 H26 119.9
C23 C24 H24 120.3
C25 C24 C23 119.3(2)
C25 C24 H24 120.3
C4 C5 H5 120.6
C4 C5 C6 118.8(3)
C6 C5 H5 120.6
C26 C25 C24 120.3(2)
C26 C25 H25 119.8
C24 C25 H25 119.8
C9 C8 H8 119.6
C7 C8 C9 120.7(3)
C7 C8 H8 119.6
C8 C7 H7 120.0
C8 C7 C6 119.9(2)
C6 C7 H7 120.0
C5 C6 H6 119.8
C7 C6 C5 120.4(3)
C7 C6 H6 119.8

loop_
_geom_bond_atom_site_label_1
_geom_bond_atom_site_label_2
_geom_bond_distance
Cl1 C13 1.7478(19)
S1 O2 1.4396(14)
S1 O1 1.4459(14)
S1 C23 1.780(2)
S1 C16 1.823(2)
N1 C10 1.437(2)
N1 C3 1.379(2)
N1 C2 1.384(2)
N2 C3 1.317(2)
N2 C1 1.387(2)
C10 C11 1.391(3)
C10 C15 1.388(3)
C11 H11 0.9300
C11 C12 1.381(3)
C3 C4 1.471(3)
C1 C2 1.359(3)
C1 C16 1.500(3)
C12 H12 0.9300
C12 C13 1.384(3)
C13 C14 1.381(3)
C15 H15 0.9300
C15 C14 1.387(3)
C17 C22 1.393(3)
C17 C16 1.521(3)
C17 C18 1.390(3)
C4 C9 1.386(3)
C4 C5 1.391(3)
C14 H14 0.9300
C23 C28 1.386(3)
C23 C24 1.384(3)
C2 H2 0.9300
C22 H22 0.9300
C22 C21 1.386(3)
C16 H16 0.9800
C18 H18 0.9300
C18 C19 1.379(3)
C27 H27 0.9300
C27 C28 1.381(3)
C27 C26 1.377(3)
C28 H28 0.9300
C19 H19 0.9300
C19 C20 1.381(3)
C21 H21 0.9300
C21 C20 1.382(3)
C20 H20 0.9300
C9 H9 0.9300
C9 C8 1.383(3)
C26 H26 0.9300
C26 C25 1.373(3)
C24 H24 0.9300
C24 C25 1.384(3)
C5 H5 0.9300
C5 C6 1.401(4)
C25 H25 0.9300
C8 H8 0.9300
C8 C7 1.353(5)
C7 H7 0.9300
C7 C6 1.390(5)
C6 H6 0.9300
